data_4309400
loop_
_publ_author_name
'Konrad T. Szacilowski'
'Puhui Xie'
'Aramice Y. S. Malkhasian'
'Mary Jane Heeg'
'Manawadevi Y. Udugala-Ganehenege'
'Lowell E. Wenger'
'John F. Endicott'

_publ_contact_author_address
;    Department of Chemistry
     Wayne State University
     Detroit, Michigan 48202
;
_publ_contact_author_name '    Prof. John Endicott'
_publ_section_title
;
Solid-State Structures and Magnetic Properties of Halide-Bridged,
Face-to-Face Bis-Nickel(II)-Macrocyclic Ligand Complexes: Ligand-Mediated
Interchanges of Electronic Configuration
;
_journal_name_full 'Inorganic Chemistry'
_journal_page_first 6019
_journal_page_last 6033
_journal_paper_doi 10.1021/ic050147x
_journal_volume 44
_journal_year 2005
_chemical_formula_moiety "   'C32 H64 Cl1 N8 Ni2' and '(Cl1 O4)3' and 'H2 O1'"
_chemical_formula_sum 'C32 H64 Cl4 N8 Ni2 O13'
_chemical_formula_weight 1028.13
_space_group_IT_number 14
_symmetry_cell_setting monoclinic
_symmetry_space_group_name_Hall '-P 2yn'
_symmetry_space_group_name_H-M 'P 1 21/n 1'
_atom_sites_solution_hydrogens geom
_atom_sites_solution_primary direct
_atom_sites_solution_secondary difmap
_audit_creation_method SHELXL-97
_cell_angle_alpha 90.00
_cell_angle_beta 100.896(5)
_cell_angle_gamma 90.00
_cell_formula_units_Z 4
_cell_length_a 11.207(2)
_cell_length_b 23.884(5)
_cell_length_c 17.648(3)
_cell_measurement_reflns_used 885
_cell_measurement_temperature 295(2)
_cell_measurement_theta_max 21.
_cell_measurement_theta_min 2.5
_cell_volume 4638.6(15)
_computing_cell_refinement 'Bruker SAINT'
_computing_data_collection 'Bruker SMART'
_computing_data_reduction 'Bruker SAINT'
_computing_molecular_graphics SHELXTL-Plus
_computing_publication_material SHELXL-97
_computing_structure_refinement 'SHELXL-97 (Sheldrick, 1997)'
_computing_structure_solution 'SHELXS-97 (Sheldrick, 1997)'
_diffrn_ambient_temperature 295(2)
_diffrn_measured_fraction_theta_full 0.955
_diffrn_measured_fraction_theta_max 0.955
_diffrn_measurement_device_type 'Bruker P4/CCD'
_diffrn_measurement_method 'SMART CCD'
_diffrn_radiation_monochromator graphite
_diffrn_radiation_source 'fine-focus sealed tube'
_diffrn_radiation_type MoK\a
_diffrn_radiation_wavelength 0.71073
_diffrn_reflns_av_R_equivalents 0.09
_diffrn_reflns_av_sigmaI/netI 0.1590
_diffrn_reflns_limit_h_max 14
_diffrn_reflns_limit_h_min -14
_diffrn_reflns_limit_k_max 31
_diffrn_reflns_limit_k_min 0
_diffrn_reflns_limit_l_max 23
_diffrn_reflns_limit_l_min 0
_diffrn_reflns_number 33556
_diffrn_reflns_theta_full 28.34
_diffrn_reflns_theta_max 28.34
_diffrn_reflns_theta_min 1.45
_exptl_absorpt_coefficient_mu 1.107
_exptl_absorpt_correction_T_max 0.8973
_exptl_absorpt_correction_T_min 0.7693
_exptl_absorpt_correction_type multi-scan
_exptl_crystal_colour orange
_exptl_crystal_density_diffrn 1.472
_exptl_crystal_density_method 'not measured'
_exptl_crystal_description rods
_exptl_crystal_F_000 2160
_exptl_crystal_size_max 0.25
_exptl_crystal_size_mid 0.16
_exptl_crystal_size_min 0.10
_refine_diff_density_max 1.142
_refine_diff_density_min -0.471
_refine_diff_density_rms 0.103
_refine_ls_extinction_coef 0.00000(11)
_refine_ls_extinction_expression Fc^*^=kFc[1+0.001xFc^2^\l^3^/sin(2\q)]^-1/4^
_refine_ls_extinction_method SHELXL
_refine_ls_goodness_of_fit_ref 0.774
_refine_ls_hydrogen_treatment mixed
_refine_ls_matrix_type full
_refine_ls_number_parameters 438
_refine_ls_number_reflns 11045
_refine_ls_number_restraints 0
_refine_ls_restrained_S_all 0.774
_refine_ls_R_factor_all 0.1814
_refine_ls_R_factor_gt 0.0802
_refine_ls_shift/su_max 3.127
_refine_ls_shift/su_mean 0.007
_refine_ls_structure_factor_coef Fsqd
_refine_ls_weighting_details 'calc w=1/[\s^2^(Fo^2^)+(0.1232P)^2^+0.0000P] where P=(Fo^2^+2Fc^2^)/3'
_refine_ls_weighting_scheme calc
_refine_ls_wR_factor_gt 0.1985
_refine_ls_wR_factor_ref 0.2221
_reflns_number_gt 3642
_reflns_number_total 11045
_reflns_threshold_expression >2sigma(I)
_cod_data_source_file ic050147xsi20050128_044126_2.cif
_cod_data_source_block knad
_cod_depositor_comments
;
The following automatic conversions were performed:
'_exptl_absorpt_correction_type' value 'Multi-scan' changed to
'multi-scan' according to
'/home/saulius/struct/CIF-dictionaries/cif_core.dic' dictionary named
'cif_core.dic' version 2.4.1 from 2010-06-29.

Automatic conversion script
Id: cif_fix_enum 1527 2010-12-29 10:47:43Z saulius 
;
_cod_original_cell_volume 4638.7(15)
_cod_database_code 4309400

loop_
_symmetry_equiv_pos_as_xyz
'x, y, z'
'-x+1/2, y+1/2, -z+1/2'
'-x, -y, -z'
'x-1/2, -y-1/2, z-1/2'

loop_
_atom_site_label
_atom_site_type_symbol
_atom_site_fract_x
_atom_site_fract_y
_atom_site_fract_z
_atom_site_U_iso_or_equiv
_atom_site_adp_type
_atom_site_occupancy
_atom_site_symmetry_multiplicity
_atom_site_calc_flag
_atom_site_refinement_flags
_atom_site_disorder_assembly
_atom_site_disorder_group
Ni1 Ni 0.47962(6) 0.37694(3) 0.17484(4) 0.0493(2) Uani 1 1 d . . .
N1 N 0.3002(4) 0.38501(19) 0.1205(2) 0.0521(12) Uani 1 1 d . . .
H01 H 0.2744 0.3501 0.1047 0.062 Uiso 1 1 calc R . .
N2 N 0.4465(4) 0.3584(2) 0.2827(2) 0.0599(13) Uani 1 1 d . . .
H02 H 0.4436 0.3204 0.2850 0.072 Uiso 1 1 calc R . .
N3 N 0.6597(4) 0.3840(2) 0.2266(3) 0.0676(14) Uani 1 1 d . . .
H03 H 0.6750 0.4212 0.2351 0.081 Uiso 1 1 calc R . .
N4 N 0.5176(4) 0.4041(2) 0.0709(3) 0.0673(14) Uani 1 1 d . . .
H04 H 0.5314 0.4416 0.0751 0.081 Uiso 1 1 calc R . .
C1 C 0.2142(5) 0.4058(2) 0.1697(3) 0.0522(14) Uani 1 1 d . . .
H1 H 0.2427 0.4430 0.1884 0.063 Uiso 1 1 calc R . .
C2 C 0.0844(5) 0.4128(3) 0.1259(4) 0.088(2) Uani 1 1 d . . .
H2A H 0.0500 0.3766 0.1118 0.105 Uiso 1 1 calc R . .
H2B H 0.0845 0.4345 0.0802 0.105 Uiso 1 1 calc R . .
H2C H 0.0370 0.4315 0.1581 0.105 Uiso 1 1 calc R . .
C3 C 0.2224(5) 0.3679(2) 0.2413(3) 0.0516(14) Uani 1 1 d . . .
H3 H 0.1529 0.3791 0.2642 0.062 Uiso 1 1 calc R . .
C4 C 0.3334(6) 0.3784(3) 0.3052(3) 0.0652(17) Uani 1 1 d . . .
H4 H 0.3414 0.4191 0.3104 0.078 Uiso 1 1 calc R . .
C5 C 0.3200(7) 0.3568(3) 0.3837(3) 0.091(2) Uani 1 1 d . . .
H5A H 0.2436 0.3689 0.3949 0.109 Uiso 1 1 calc R . .
H5B H 0.3850 0.3712 0.4222 0.109 Uiso 1 1 calc R . .
H5C H 0.3232 0.3166 0.3838 0.109 Uiso 1 1 calc R . .
C6 C 0.5592(6) 0.3750(3) 0.3367(3) 0.076(2) Uani 1 1 d . . .
H6A H 0.5622 0.3569 0.3863 0.092 Uiso 1 1 calc R . .
H6B H 0.5602 0.4152 0.3446 0.092 Uiso 1 1 calc R . .
C7 C 0.6680(6) 0.3576(3) 0.3029(4) 0.088(2) Uani 1 1 d . . .
H7A H 0.7423 0.3692 0.3369 0.106 Uiso 1 1 calc R . .
H7B H 0.6695 0.3172 0.2978 0.106 Uiso 1 1 calc R . .
C8 C 0.7481(6) 0.3634(3) 0.1830(4) 0.092(2) Uani 1 1 d . . .
H8A H 0.7367 0.3234 0.1754 0.110 Uiso 1 1 calc R . .
H8B H 0.8290 0.3694 0.2130 0.110 Uiso 1 1 calc R . .
C9 C 0.7395(6) 0.3906(4) 0.1073(5) 0.096(2) Uani 1 1 d . . .
H9A H 0.8086 0.3789 0.0854 0.115 Uiso 1 1 calc R . .
H9B H 0.7461 0.4308 0.1153 0.115 Uiso 1 1 calc R . .
C10 C 0.6235(6) 0.3787(4) 0.0484(4) 0.095(2) Uani 1 1 d . . .
H10A H 0.6325 0.3931 -0.0016 0.114 Uiso 1 1 calc R . .
H10B H 0.6115 0.3385 0.0436 0.114 Uiso 1 1 calc R . .
C11 C 0.4046(6) 0.3960(3) 0.0149(3) 0.082(2) Uani 1 1 d . . .
H11A H 0.3931 0.3565 0.0025 0.098 Uiso 1 1 calc R . .
H11B H 0.4082 0.4162 -0.0323 0.098 Uiso 1 1 calc R . .
C12 C 0.2982(6) 0.4179(3) 0.0506(3) 0.074(2) Uani 1 1 d . . .
H12A H 0.3087 0.4574 0.0630 0.089 Uiso 1 1 calc R . .
H12B H 0.2216 0.4129 0.0151 0.089 Uiso 1 1 calc R . .
C13 C 0.1977(5) 0.3062(2) 0.2190(3) 0.0561(15) Uani 1 1 d . . .
H13A H 0.1459 0.3052 0.1683 0.067 Uiso 1 1 calc R . .
H13B H 0.2745 0.2891 0.2141 0.067 Uiso 1 1 calc R . .
C14 C 0.1410(5) 0.2706(2) 0.2710(3) 0.0485(14) Uani 1 1 d . . .
C15 C 0.0306(6) 0.2899(3) 0.2914(4) 0.0755(19) Uani 1 1 d . . .
H15 H -0.0010 0.3241 0.2717 0.091 Uiso 1 1 calc R . .
C16 C -0.0301(5) 0.2609(3) 0.3381(4) 0.0698(19) Uani 1 1 d . . .
H16 H -0.1029 0.2748 0.3485 0.084 Uiso 1 1 calc R . .
C17 C 0.0139(6) 0.2126(3) 0.3693(4) 0.081(2) Uani 1 1 d . . .
H17 H -0.0270 0.1934 0.4025 0.097 Uiso 1 1 calc R . .
C18 C 0.1194(6) 0.1912(3) 0.3525(3) 0.0667(17) Uani 1 1 d . . .
H18 H 0.1487 0.1571 0.3737 0.080 Uiso 1 1 calc R . .
C19 C 0.1850(5) 0.2203(2) 0.3030(3) 0.0499(14) Uani 1 1 d . . .
C20 C 0.3009(5) 0.1939(2) 0.2897(3) 0.0589(15) Uani 1 1 d . . .
H20A H 0.3594 0.1949 0.3378 0.071 Uiso 1 1 calc R . .
H20B H 0.3332 0.2167 0.2528 0.071 Uiso 1 1 calc R . .
Ni2 Ni 0.52749(8) 0.13886(3) 0.17022(4) 0.0657(3) Uani 1 1 d . . .
N5 N 0.3545(4) 0.1469(2) 0.1328(3) 0.0644(14) Uani 1 1 d . . .
H5 H 0.3419 0.1846 0.1299 0.077 Uiso 1 1 calc R . .
N6 N 0.5183(4) 0.1289(2) 0.2773(3) 0.0615(13) Uani 1 1 d . . .
H6 H 0.5154 0.1638 0.2973 0.074 Uiso 1 1 calc R . .
N7 N 0.7020(5) 0.1328(3) 0.2037(3) 0.0872(18) Uani 1 1 d . . .
H7 H 0.7217 0.0975 0.1912 0.105 Uiso 1 1 calc R . .
N8 N 0.5464(6) 0.1425(3) 0.0614(3) 0.0922(19) Uani 1 1 d . . .
H8 H 0.5652 0.1070 0.0489 0.111 Uiso 1 1 calc R . .
C21 C 0.2564(6) 0.1246(3) 0.1746(4) 0.0735(19) Uani 1 1 d . . .
H21 H 0.2511 0.0842 0.1653 0.088 Uiso 1 1 calc R . .
C22 C 0.1345(6) 0.1486(3) 0.1413(4) 0.093(2) Uani 1 1 d . . .
H22A H 0.0778 0.1390 0.1737 0.111 Uiso 1 1 calc R . .
H22B H 0.1068 0.1335 0.0906 0.111 Uiso 1 1 calc R . .
H22C H 0.1406 0.1886 0.1382 0.111 Uiso 1 1 calc R . .
C23 C 0.2907(6) 0.1325(2) 0.2598(3) 0.0595(16) Uani 1 1 d . . .
H23 H 0.2251 0.1155 0.2815 0.071 Uiso 1 1 calc R . .
C24 C 0.4083(6) 0.0983(3) 0.2937(3) 0.0657(17) Uani 1 1 d . . .
H24 H 0.4033 0.0623 0.2666 0.079 Uiso 1 1 calc R . .
C25 C 0.4115(7) 0.0860(3) 0.3795(4) 0.092(2) Uani 1 1 d . . .
H25A H 0.4684 0.0564 0.3962 0.111 Uiso 1 1 calc R . .
H25B H 0.3321 0.0748 0.3867 0.111 Uiso 1 1 calc R . .
H25C H 0.4360 0.1191 0.4093 0.111 Uiso 1 1 calc R . .
C26 C 0.6342(6) 0.1039(3) 0.3170(4) 0.079(2) Uani 1 1 d . . .
H26A H 0.6376 0.0644 0.3047 0.095 Uiso 1 1 calc R . .
H26B H 0.6433 0.1080 0.3725 0.095 Uiso 1 1 calc R . .
C27 C 0.7307(6) 0.1355(3) 0.2881(4) 0.090(2) Uani 1 1 d . . .
H27A H 0.7324 0.1741 0.3053 0.108 Uiso 1 1 calc R . .
H27B H 0.8096 0.1188 0.3072 0.108 Uiso 1 1 calc R . .
C28 C 0.7827(7) 0.1708(4) 0.1695(5) 0.113(3) Uani 1 1 d . . .
H28A H 0.7635 0.2093 0.1798 0.136 Uiso 1 1 calc R . .
H28B H 0.8665 0.1639 0.1939 0.136 Uiso 1 1 calc R . .
C29 C 0.7699(8) 0.1628(5) 0.0848(5) 0.149(4) Uani 1 1 d . . .
H29A H 0.7875 0.1241 0.0743 0.179 Uiso 1 1 calc R . .
H29B H 0.8287 0.1862 0.0659 0.179 Uiso 1 1 calc R . .
C30 C 0.6412(7) 0.1777(4) 0.0415(4) 0.115(3) Uani 1 1 d . . .
H30A H 0.6241 0.2164 0.0525 0.137 Uiso 1 1 calc R . .
H30B H 0.6393 0.1748 -0.0136 0.137 Uiso 1 1 calc R . .
C31 C 0.4245(7) 0.1543(4) 0.0139(4) 0.097(3) Uani 1 1 d . . .
H31A H 0.4109 0.1944 0.0098 0.117 Uiso 1 1 calc R . .
H31B H 0.4194 0.1392 -0.0377 0.117 Uiso 1 1 calc R . .
C32 C 0.3327(7) 0.1279(3) 0.0514(4) 0.085(2) Uani 1 1 d . . .
H32A H 0.3392 0.0875 0.0492 0.102 Uiso 1 1 calc R . .
H32B H 0.2518 0.1387 0.0255 0.102 Uiso 1 1 calc R . .
Cl1 Cl 0.48951(15) 0.27667(7) 0.14976(10) 0.0772(5) Uani 1 1 d . . .
Cl2 Cl 0.5110(2) 0.52340(8) 0.19641(14) 0.0909(6) Uani 1 1 d . . .
O1 O 0.4621(4) 0.47117(17) 0.2151(3) 0.0818(13) Uani 1 1 d . . .
O2 O 0.6074(7) 0.5155(2) 0.1595(5) 0.165(3) Uani 1 1 d . . .
O3 O 0.5273(8) 0.5595(3) 0.2547(5) 0.201(4) Uani 1 1 d . . .
O4 O 0.4256(9) 0.5454(3) 0.1355(5) 0.208(4) Uani 1 1 d . . .

loop_
_atom_site_aniso_label
_atom_site_aniso_U_11
_atom_site_aniso_U_22
_atom_site_aniso_U_33
_atom_site_aniso_U_23
_atom_site_aniso_U_13
_atom_site_aniso_U_12
Ni1 0.0485(4) 0.0470(5) 0.0538(4) 0.0011(4) 0.0133(3) -0.0024(3)
N1 0.053(3) 0.052(3) 0.052(3) 0.011(2) 0.010(2) -0.010(2)
N2 0.079(4) 0.047(3) 0.051(3) 0.005(2) 0.005(2) -0.003(3)
N3 0.050(3) 0.078(4) 0.073(4) -0.008(3) 0.006(2) -0.006(3)
N4 0.056(3) 0.086(4) 0.065(3) 0.007(3) 0.024(2) -0.004(3)
C1 0.052(3) 0.048(4) 0.061(4) 0.002(3) 0.021(3) 0.007(3)
C2 0.066(4) 0.077(5) 0.116(6) 0.005(4) 0.007(4) 0.013(4)
C3 0.054(3) 0.027(3) 0.080(4) 0.001(3) 0.029(3) 0.005(3)
C4 0.093(5) 0.056(4) 0.055(4) 0.004(3) 0.033(3) 0.007(4)
C5 0.103(6) 0.109(6) 0.064(4) -0.001(4) 0.023(4) -0.028(5)
C6 0.085(5) 0.082(5) 0.058(4) 0.015(4) 0.003(3) -0.005(4)
C7 0.075(5) 0.098(6) 0.080(5) 0.019(4) -0.014(4) -0.002(4)
C8 0.058(4) 0.105(6) 0.112(6) -0.004(5) 0.017(4) 0.015(4)
C9 0.056(4) 0.113(7) 0.131(7) -0.006(6) 0.048(4) 0.006(4)
C10 0.086(5) 0.132(7) 0.079(5) -0.016(5) 0.046(4) 0.011(5)
C11 0.076(4) 0.128(7) 0.043(3) 0.011(4) 0.015(3) -0.019(4)
C12 0.071(4) 0.096(5) 0.055(4) 0.019(4) 0.008(3) -0.008(4)
C13 0.064(4) 0.037(3) 0.072(4) 0.007(3) 0.026(3) 0.006(3)
C14 0.052(3) 0.030(3) 0.070(4) 0.002(3) 0.030(3) 0.006(3)
C15 0.070(4) 0.043(4) 0.117(6) 0.003(4) 0.027(4) 0.008(3)
C16 0.050(4) 0.066(5) 0.109(5) 0.017(4) 0.054(4) 0.005(3)
C17 0.088(5) 0.080(6) 0.090(5) -0.002(4) 0.056(4) -0.028(4)
C18 0.069(4) 0.054(4) 0.081(4) 0.021(3) 0.025(3) -0.008(3)
C19 0.049(3) 0.043(4) 0.062(4) -0.003(3) 0.024(3) -0.006(3)
C20 0.066(4) 0.041(4) 0.077(4) 0.003(3) 0.030(3) -0.004(3)
Ni2 0.0749(6) 0.0606(6) 0.0620(5) -0.0108(4) 0.0141(4) 0.0243(4)
N5 0.072(3) 0.062(3) 0.057(3) 0.004(3) 0.007(3) 0.010(3)
N6 0.065(3) 0.043(3) 0.075(3) 0.000(3) 0.008(2) 0.006(3)
N7 0.092(4) 0.096(5) 0.076(4) -0.005(4) 0.020(3) 0.033(4)
N8 0.123(5) 0.092(5) 0.068(4) -0.013(3) 0.035(4) 0.030(4)
C21 0.080(5) 0.059(4) 0.074(5) 0.004(4) -0.004(4) -0.004(4)
C22 0.078(5) 0.102(6) 0.089(5) 0.004(5) -0.009(4) -0.007(4)
C23 0.077(4) 0.030(3) 0.070(4) 0.005(3) 0.011(3) 0.001(3)
C24 0.080(4) 0.043(4) 0.072(4) 0.004(3) 0.009(3) 0.011(3)
C25 0.124(6) 0.073(5) 0.075(5) 0.027(4) 0.010(4) 0.000(5)
C26 0.091(5) 0.075(5) 0.068(4) 0.002(4) 0.006(4) 0.027(4)
C27 0.064(4) 0.124(7) 0.083(5) -0.014(5) 0.014(4) 0.035(5)
C28 0.081(5) 0.151(9) 0.115(7) 0.009(6) 0.039(5) 0.021(6)
C29 0.094(7) 0.232(13) 0.135(8) -0.025(8) 0.056(6) 0.059(7)
C30 0.093(6) 0.169(10) 0.096(6) -0.001(6) 0.053(5) 0.025(6)
C31 0.106(6) 0.126(7) 0.055(4) -0.010(5) 0.004(4) 0.030(5)
C32 0.111(6) 0.071(5) 0.067(5) -0.011(4) 0.002(4) -0.007(4)
Cl1 0.0813(11) 0.0551(10) 0.1029(13) -0.0206(9) 0.0371(9) -0.0056(9)
Cl2 0.1126(16) 0.0421(11) 0.1282(17) -0.0020(11) 0.0492(13) -0.0088(10)
O1 0.093(3) 0.049(3) 0.111(3) 0.008(2) 0.038(3) -0.018(2)
O2 0.194(7) 0.072(4) 0.279(8) -0.031(5) 0.176(7) -0.043(4)
O3 0.327(11) 0.116(6) 0.191(7) -0.085(6) 0.124(7) -0.097(6)
O4 0.250(10) 0.139(7) 0.235(9) 0.099(7) 0.043(7) 0.021(6)

loop_
_atom_type_symbol
_atom_type_description
_atom_type_scat_dispersion_real
_atom_type_scat_dispersion_imag
_atom_type_scat_source
C C 0.0033 0.0016 'International Tables Vol C Tables 4.2.6.8 and 6.1.1.4'
H H 0.0000 0.0000 'International Tables Vol C Tables 4.2.6.8 and 6.1.1.4'
N N 0.0061 0.0033 'International Tables Vol C Tables 4.2.6.8 and 6.1.1.4'
O O 0.0106 0.0060 'International Tables Vol C Tables 4.2.6.8 and 6.1.1.4'
Cl Cl 0.1484 0.1585 'International Tables Vol C Tables 4.2.6.8 and 6.1.1.4'
Ni Ni 0.3393 1.1124 'International Tables Vol C Tables 4.2.6.8 and 6.1.1.4'

loop_
_geom_angle_atom_site_label_1
_geom_angle_atom_site_label_2
_geom_angle_atom_site_label_3
_geom_angle
_geom_angle_site_symmetry_1
_geom_angle_site_symmetry_3
_geom_angle_publ_flag
N2 Ni1 N3 86.55(19) . . ?
N2 Ni1 N4 173.8(2) . . ?
N3 Ni1 N4 91.11(19) . . ?
N2 Ni1 N1 96.86(17) . . ?
N3 Ni1 N1 169.8(2) . . ?
N4 Ni1 N1 84.52(17) . . ?
N2 Ni1 O1 83.54(17) . . ?
N3 Ni1 O1 85.34(19) . . ?
N4 Ni1 O1 90.59(19) . . ?
N1 Ni1 O1 85.54(17) . . ?
N2 Ni1 Cl1 88.82(14) . . ?
N3 Ni1 Cl1 94.99(16) . . ?
N4 Ni1 Cl1 97.07(16) . . ?
N1 Ni1 Cl1 94.64(14) . . ?
O1 Ni1 Cl1 172.32(11) . . ?
C12 N1 C1 113.7(4) . . ?
C12 N1 Ni1 107.5(3) . . ?
C1 N1 Ni1 116.0(3) . . ?
C4 N2 C6 114.2(5) . . ?
C4 N2 Ni1 119.6(3) . . ?
C6 N2 Ni1 104.9(4) . . ?
C8 N3 C7 114.0(5) . . ?
C8 N3 Ni1 116.5(4) . . ?
C7 N3 Ni1 104.9(4) . . ?
C10 N4 C11 114.0(5) . . ?
C10 N4 Ni1 115.3(4) . . ?
C11 N4 Ni1 105.1(3) . . ?
N1 C1 C2 113.5(5) . . ?
N1 C1 C3 109.5(4) . . ?
C2 C1 C3 112.5(5) . . ?
C4 C3 C13 115.2(5) . . ?
C4 C3 C1 114.9(4) . . ?
C13 C3 C1 111.9(5) . . ?
N2 C4 C5 112.0(5) . . ?
N2 C4 C3 111.5(4) . . ?
C5 C4 C3 114.3(5) . . ?
N2 C6 C7 108.9(5) . . ?
N3 C7 C6 109.0(5) . . ?
N3 C8 C9 113.4(6) . . ?
C8 C9 C10 115.8(6) . . ?
N4 C10 C9 111.7(6) . . ?
N4 C11 C12 108.4(5) . . ?
N1 C12 C11 105.9(5) . . ?
C14 C13 C3 118.1(5) . . ?
C19 C14 C15 116.0(5) . . ?
C19 C14 C13 126.4(5) . . ?
C15 C14 C13 117.7(5) . . ?
C16 C15 C14 123.2(6) . . ?
C17 C16 C15 120.3(6) . . ?
C16 C17 C18 120.0(6) . . ?
C17 C18 C19 121.1(6) . . ?
C14 C19 C18 119.4(5) . . ?
C14 C19 C20 123.6(5) . . ?
C18 C19 C20 117.0(5) . . ?
C19 C20 C23 116.0(5) . . ?
N6 Ni2 N7 85.9(2) . . ?
N6 Ni2 N5 96.4(2) . . ?
N7 Ni2 N5 177.4(2) . . ?
N6 Ni2 N8 174.5(2) . . ?
N7 Ni2 N8 90.7(3) . . ?
N5 Ni2 N8 87.1(2) . . ?
C32 N5 C21 111.0(5) . . ?
C32 N5 Ni2 105.7(4) . . ?
C21 N5 Ni2 124.4(4) . . ?
C26 N6 C24 113.0(5) . . ?
C26 N6 Ni2 108.1(4) . . ?
C24 N6 Ni2 116.5(4) . . ?
C27 N7 C28 110.7(6) . . ?
C27 N7 Ni2 108.8(4) . . ?
C28 N7 Ni2 119.1(5) . . ?
C30 N8 C31 112.9(6) . . ?
C30 N8 Ni2 118.7(5) . . ?
C31 N8 Ni2 107.5(4) . . ?
C23 C21 C22 113.0(6) . . ?
C23 C21 N5 111.7(5) . . ?
C22 C21 N5 111.4(5) . . ?
C21 C23 C20 116.7(5) . . ?
C21 C23 C24 110.9(5) . . ?
C20 C23 C24 111.0(5) . . ?
N6 C24 C25 114.5(5) . . ?
N6 C24 C23 109.4(5) . . ?
C25 C24 C23 109.7(5) . . ?
N6 C26 C27 105.3(5) . . ?
N7 C27 C26 107.1(6) . . ?
C29 C28 N7 112.3(8) . . ?
C28 C29 C30 111.9(6) . . ?
N8 C30 C29 113.9(8) . . ?
C32 C31 N8 108.1(6) . . ?
C31 C32 N5 107.8(6) . . ?
O3 Cl2 O2 116.7(5) . . ?
O3 Cl2 O4 109.0(6) . . ?
O2 Cl2 O4 99.9(6) . . ?
O3 Cl2 O1 113.1(4) . . ?
O2 Cl2 O1 111.1(3) . . ?
O4 Cl2 O1 105.6(4) . . ?
Cl2 O1 Ni1 134.6(3) . . ?

loop_
_geom_bond_atom_site_label_1
_geom_bond_atom_site_label_2
_geom_bond_distance
_geom_bond_site_symmetry_2
_geom_bond_publ_flag
Ni1 N2 2.055(4) . ?
Ni1 N3 2.059(4) . ?
Ni1 N4 2.064(5) . ?
Ni1 N1 2.067(4) . ?
Ni1 O1 2.379(4) . ?
Ni1 Cl1 2.4417(18) . ?
N1 C12 1.459(7) . ?
N1 C1 1.498(6) . ?
N2 C4 1.478(7) . ?
N2 C6 1.485(7) . ?
N3 C8 1.450(8) . ?
N3 C7 1.474(8) . ?
N4 C10 1.454(8) . ?
N4 C11 1.464(7) . ?
C1 C2 1.521(7) . ?
C1 C3 1.542(7) . ?
C3 C4 1.534(8) . ?
C3 C13 1.538(7) . ?
C4 C5 1.511(8) . ?
C6 C7 1.514(9) . ?
C8 C9 1.473(9) . ?
C9 C10 1.530(9) . ?
C11 C12 1.543(9) . ?
C13 C14 1.480(7) . ?
C14 C19 1.378(7) . ?
C14 C15 1.430(8) . ?
C15 C16 1.354(8) . ?
C16 C17 1.332(9) . ?
C17 C18 1.372(8) . ?
C18 C19 1.424(7) . ?
C19 C20 1.502(7) . ?
C20 C23 1.555(7) . ?
Ni2 N6 1.927(5) . ?
Ni2 N7 1.939(6) . ?
Ni2 N5 1.936(5) . ?
Ni2 N8 1.973(5) . ?
N5 C32 1.482(7) . ?
N5 C21 1.531(8) . ?
N6 C26 1.480(7) . ?
N6 C24 1.507(7) . ?
N7 C27 1.463(8) . ?
N7 C28 1.488(9) . ?
N8 C30 1.450(9) . ?
N8 C31 1.489(8) . ?
C21 C23 1.492(8) . ?
C21 C22 1.495(8) . ?
C23 C24 1.570(8) . ?
C24 C25 1.536(8) . ?
C26 C27 1.486(9) . ?
C28 C29 1.485(10) . ?
C29 C30 1.541(10) . ?
C31 C32 1.467(10) . ?
Cl2 O3 1.328(6) . ?
Cl2 O2 1.376(6) . ?
Cl2 O4 1.400(8) . ?
Cl2 O1 1.426(4) . ?
